data_7151212
loop_
_publ_author_name
'Heaney, Frances'
'Lawless, Elaine'
'Mahon, Mary'
'McArdle, Patrick'
'Cunningham, Desmond'

_publ_section_title
;
 1,3-Dipolar character of 2-vinyl quinazoline 3-oxides; first and
 second generation cycloaddition products.
;
_journal_issue 12
_journal_name_full 'Organic &amp; biomolecular chemistry'
_journal_page_first 2408
_journal_page_last 2416
_journal_paper_doi 10.1039/b602423h
_journal_volume 4
_journal_year 2006
_chemical_formula_sum 'C20 H18 N2 O2'
_chemical_formula_weight 318.36
_chemical_name_systematic
;
?
;
_space_group_IT_number 2
_symmetry_cell_setting triclinic
_symmetry_space_group_name_Hall '-P 1'
_symmetry_space_group_name_H-M 'P -1'
_atom_sites_solution_hydrogens geom
_atom_sites_solution_primary direct
_atom_sites_solution_secondary difmap
_audit_creation_method SHELXL-97
_cell_angle_alpha 73.159(1)
_cell_angle_beta 73.945(1)
_cell_angle_gamma 70.568(1)
_cell_formula_units_Z 2
_cell_length_a 7.4920(1)
_cell_length_b 9.0450(2)
_cell_length_c 13.5630(4)
_cell_measurement_reflns_used 11569
_cell_measurement_temperature 150(2)
_cell_measurement_theta_max 27.485
_cell_measurement_theta_min 2.910
_cell_volume 812.88(3)
_computing_cell_refinement 'HKL Scalepack (Otwinowski & Minor 1997)'
_computing_data_reduction 'Denzo and Scalepack (otwinowski & Minor, 1997'
_computing_molecular_graphics 'ORTEX (P.McArdle, 1995)'
_computing_publication_material 'SHELXL-97/2 (Sheldrick,1997)'
_computing_structure_refinement 'SHELXL-97 (Sheldrick, 1997)'
_computing_structure_solution 'SHELXS-97 (Sheldrick, 1990)'
_diffrn_ambient_temperature 150(2)
_diffrn_measured_fraction_theta_full 0.980
_diffrn_measured_fraction_theta_max 0.980
_diffrn_measurement_device_type KappaCCD
_diffrn_measurement_method KappaCCD
_diffrn_radiation_monochromator graphite
_diffrn_radiation_source 'fine-focus sealed tube'
_diffrn_radiation_type MoK\a
_diffrn_radiation_wavelength 0.71073
_diffrn_reflns_av_R_equivalents 0.0283
_diffrn_reflns_av_sigmaI/netI 0.0313
_diffrn_reflns_limit_h_max 9
_diffrn_reflns_limit_h_min -9
_diffrn_reflns_limit_k_max 11
_diffrn_reflns_limit_k_min -11
_diffrn_reflns_limit_l_max 17
_diffrn_reflns_limit_l_min -17
_diffrn_reflns_number 14444
_diffrn_reflns_theta_full 27.57
_diffrn_reflns_theta_max 27.57
_diffrn_reflns_theta_min 3.62
_exptl_absorpt_coefficient_mu 0.085
_exptl_absorpt_correction_T_max 0.9587
_exptl_absorpt_correction_T_min 0.9587
_exptl_absorpt_correction_type none
_exptl_absorpt_process_details
;
?
;
_exptl_crystal_colour Colourless
_exptl_crystal_density_diffrn 1.301
_exptl_crystal_density_method 'not measured'
_exptl_crystal_description Block
_exptl_crystal_F_000 336
_exptl_crystal_size_max 0.50
_exptl_crystal_size_mid 0.50
_exptl_crystal_size_min 0.50
_refine_diff_density_max 0.226
_refine_diff_density_min -0.192
_refine_diff_density_rms 0.035
_refine_ls_extinction_coef 0.043(13)
_refine_ls_extinction_expression Fc^*^=kFc[1+0.001xFc^2^\l^3^/sin(2\q)]^-1/4^
_refine_ls_extinction_method SHELXL
_refine_ls_goodness_of_fit_ref 1.031
_refine_ls_hydrogen_treatment constr
_refine_ls_matrix_type full
_refine_ls_number_parameters 220
_refine_ls_number_reflns 3688
_refine_ls_number_restraints 0
_refine_ls_restrained_S_all 1.031
_refine_ls_R_factor_all 0.0488
_refine_ls_R_factor_gt 0.0381
_refine_ls_shift/su_max 0.001
_refine_ls_shift/su_mean 0.000
_refine_ls_structure_factor_coef Fsqd
_refine_ls_weighting_details 'calc w=1/[\s^2^(Fo^2^)+(0.0439P)^2^+0.2083P] where P=(Fo^2^+2Fc^2^)/3'
_refine_ls_weighting_scheme calc
_refine_ls_wR_factor_gt 0.0922
_refine_ls_wR_factor_ref 0.0982
_reflns_number_gt 3052
_reflns_number_total 3688
_reflns_threshold_expression >2sigma(I)
_cod_data_source_file b602423h.txt
_cod_data_source_block c:\x-ray\helix\h04pma2\maxus\h04pma2
_cod_depositor_comments
;
The following automatic conversions were performed:
'_symmetry_cell_setting' value 'Triclinic' changed to 'triclinic'
according to '/home/saulius/struct/CIF-dictionaries/cif_core.dic'
dictionary named 'cif_core.dic' version 2.4.1 from
2010-06-29.

'_exptl_absorpt_correction_type' value 'None' changed to
'none' according to '/home/saulius/struct/CIF-dictionaries/cif_core.dic'
dictionary named 'cif_core.dic' version 2.4.1 from 2010-06-29.

Automatic conversion script
Id: cif_fix_enum 1527 2010-12-29 10:47:43Z saulius 
;
_cod_original_sg_symbol_H-M P-1
_cod_database_code 7151212

loop_
_symmetry_equiv_pos_as_xyz
'x, y, z'
'-x, -y, -z'

loop_
_atom_site_label
_atom_site_type_symbol
_atom_site_fract_x
_atom_site_fract_y
_atom_site_fract_z
_atom_site_U_iso_or_equiv
_atom_site_adp_type
_atom_site_occupancy
_atom_site_symmetry_multiplicity
_atom_site_calc_flag
_atom_site_refinement_flags
_atom_site_disorder_assembly
_atom_site_disorder_group
O1 O 0.81741(12) 0.12635(10) 0.81024(7) 0.0364(2) Uani 1 1 d . . .
O2 O 0.68775(12) 0.30997(9) 0.90996(6) 0.0284(2) Uani 1 1 d . . .
N1 N 0.28009(13) 0.44105(11) 0.88492(7) 0.0241(2) Uani 1 1 d . . .
N2 N 0.32884(13) 0.16263(11) 0.88861(7) 0.0243(2) Uani 1 1 d . . .
C1 C 0.30049(15) 0.27919(13) 0.93427(8) 0.0231(2) Uani 1 1 d . . .
C2 C 0.39870(16) 0.48384(13) 0.80182(9) 0.0248(2) Uani 1 1 d . . .
C3 C 0.57281(16) 0.36415(13) 0.75320(9) 0.0254(2) Uani 1 1 d . . .
H3 H 0.6508 0.4256 0.6934 0.031 Uiso 1 1 calc R . .
C4 C 0.48883(15) 0.27300(13) 0.70865(9) 0.0246(2) Uani 1 1 d . . .
C5 C 0.52312(17) 0.28029(14) 0.60115(9) 0.0298(3) Uani 1 1 d . . .
H5 H 0.6028 0.3436 0.5534 0.036 Uiso 1 1 calc R . .
C6 C 0.44192(18) 0.19600(15) 0.56340(9) 0.0328(3) Uani 1 1 d . . .
H6 H 0.4655 0.2019 0.4900 0.039 Uiso 1 1 calc R . .
C7 C 0.32604(18) 0.10287(14) 0.63307(9) 0.0310(3) Uani 1 1 d . . .
H7 H 0.2708 0.0447 0.6072 0.037 Uiso 1 1 calc R . .
C8 C 0.29077(16) 0.09434(13) 0.73961(9) 0.0271(3) Uani 1 1 d . . .
H8 H 0.2130 0.0289 0.7867 0.033 Uiso 1 1 calc R . .
C9 C 0.36852(15) 0.18130(12) 0.77914(8) 0.0233(2) Uani 1 1 d . . .
C10 C 0.36051(18) 0.65577(14) 0.74386(10) 0.0318(3) Uani 1 1 d . . .
H10A H 0.2393 0.7189 0.7798 0.048 Uiso 1 1 calc R . .
H10B H 0.3505 0.6634 0.6719 0.048 Uiso 1 1 calc R . .
H10C H 0.4668 0.6976 0.7419 0.048 Uiso 1 1 calc R . .
C11 C 0.70550(16) 0.25108(13) 0.82745(9) 0.0259(2) Uani 1 1 d . . .
C12 C 0.80559(19) 0.20713(15) 0.98601(10) 0.0351(3) Uani 1 1 d . . .
H12A H 0.7656 0.1081 1.0175 0.053 Uiso 1 1 calc R . .
H12B H 0.7890 0.2633 1.0412 0.053 Uiso 1 1 calc R . .
H12C H 0.9417 0.1806 0.9507 0.053 Uiso 1 1 calc R . .
C13 C 0.25991(16) 0.24212(13) 1.04924(8) 0.0253(2) Uani 1 1 d . . .
H13 H 0.2841 0.1325 1.0851 0.030 Uiso 1 1 calc R . .
C14 C 0.19087(16) 0.35401(13) 1.10635(8) 0.0251(2) Uani 1 1 d . . .
H14 H 0.1725 0.4626 1.0687 0.030 Uiso 1 1 calc R . .
C15 C 0.14030(15) 0.32650(13) 1.22146(8) 0.0244(2) Uani 1 1 d . . .
C16 C 0.04231(16) 0.45805(14) 1.26840(9) 0.0271(2) Uani 1 1 d . . .
H16 H 0.0141 0.5631 1.2252 0.033 Uiso 1 1 calc R . .
C17 C -0.01435(17) 0.43808(15) 1.37674(10) 0.0319(3) Uani 1 1 d . . .
H17 H -0.0810 0.5288 1.4072 0.038 Uiso 1 1 calc R . .
C18 C 0.02652(18) 0.28530(16) 1.44056(9) 0.0343(3) Uani 1 1 d . . .
H18 H -0.0124 0.2709 1.5148 0.041 Uiso 1 1 calc R . .
C19 C 0.12475(18) 0.15352(15) 1.39524(9) 0.0335(3) Uani 1 1 d . . .
H19 H 0.1532 0.0488 1.4388 0.040 Uiso 1 1 calc R . .
C20 C 0.18153(17) 0.17346(14) 1.28713(9) 0.0287(3) Uani 1 1 d . . .
H20 H 0.2492 0.0824 1.2572 0.034 Uiso 1 1 calc R . .

loop_
_atom_site_aniso_label
_atom_site_aniso_U_11
_atom_site_aniso_U_22
_atom_site_aniso_U_33
_atom_site_aniso_U_23
_atom_site_aniso_U_13
_atom_site_aniso_U_12
O1 0.0312(5) 0.0331(5) 0.0475(5) -0.0159(4) -0.0117(4) -0.0027(4)
O2 0.0306(4) 0.0274(4) 0.0295(4) -0.0056(3) -0.0098(3) -0.0082(3)
N1 0.0268(5) 0.0225(4) 0.0242(5) -0.0053(4) -0.0062(4) -0.0073(4)
N2 0.0262(5) 0.0252(5) 0.0228(5) -0.0062(4) -0.0032(4) -0.0091(4)
C1 0.0209(5) 0.0239(5) 0.0250(5) -0.0056(4) -0.0039(4) -0.0070(4)
C2 0.0276(6) 0.0243(5) 0.0260(5) -0.0060(4) -0.0080(4) -0.0090(4)
C3 0.0255(5) 0.0263(5) 0.0248(5) -0.0044(4) -0.0024(4) -0.0107(4)
C4 0.0228(5) 0.0245(5) 0.0253(5) -0.0069(4) -0.0044(4) -0.0039(4)
C5 0.0279(6) 0.0328(6) 0.0247(6) -0.0062(5) -0.0015(4) -0.0065(5)
C6 0.0361(6) 0.0369(6) 0.0236(6) -0.0108(5) -0.0063(5) -0.0039(5)
C7 0.0346(6) 0.0307(6) 0.0311(6) -0.0124(5) -0.0108(5) -0.0051(5)
C8 0.0279(6) 0.0248(5) 0.0296(6) -0.0079(4) -0.0059(4) -0.0068(4)
C9 0.0236(5) 0.0219(5) 0.0235(5) -0.0063(4) -0.0049(4) -0.0038(4)
C10 0.0361(6) 0.0251(6) 0.0334(6) -0.0012(5) -0.0082(5) -0.0109(5)
C11 0.0230(5) 0.0268(6) 0.0306(6) -0.0073(4) -0.0028(4) -0.0112(4)
C12 0.0409(7) 0.0324(6) 0.0350(7) -0.0017(5) -0.0170(5) -0.0109(5)
C13 0.0280(6) 0.0236(5) 0.0244(6) -0.0044(4) -0.0043(4) -0.0085(4)
C14 0.0247(5) 0.0251(5) 0.0261(6) -0.0056(4) -0.0039(4) -0.0086(4)
C15 0.0218(5) 0.0283(6) 0.0261(6) -0.0099(4) -0.0043(4) -0.0078(4)
C16 0.0241(5) 0.0279(6) 0.0316(6) -0.0102(5) -0.0061(4) -0.0066(4)
C17 0.0264(6) 0.0383(7) 0.0337(6) -0.0188(5) -0.0044(5) -0.0044(5)
C18 0.0310(6) 0.0481(7) 0.0234(6) -0.0126(5) -0.0036(5) -0.0080(5)
C19 0.0350(6) 0.0347(6) 0.0273(6) -0.0044(5) -0.0080(5) -0.0055(5)
C20 0.0293(6) 0.0287(6) 0.0276(6) -0.0096(5) -0.0050(5) -0.0049(5)

loop_
_atom_type_symbol
_atom_type_description
_atom_type_scat_dispersion_real
_atom_type_scat_dispersion_imag
_atom_type_scat_source
C C 0.0033 0.0016 'International Tables Vol C Tables 4.2.6.8 and 6.1.1.4'
H H 0.0000 0.0000 'International Tables Vol C Tables 4.2.6.8 and 6.1.1.4'
N N 0.0061 0.0033 'International Tables Vol C Tables 4.2.6.8 and 6.1.1.4'
O O 0.0106 0.0060 'International Tables Vol C Tables 4.2.6.8 and 6.1.1.4'

loop_
_geom_angle_atom_site_label_1
_geom_angle_atom_site_label_2
_geom_angle_atom_site_label_3
_geom_angle
_geom_angle_site_symmetry_1
_geom_angle_site_symmetry_3
_geom_angle_publ_flag
C11 O2 C12 115.50(9) . . ?
C2 N1 C1 121.32(9) . . ?
C1 N2 C9 123.10(9) . . ?
N2 C1 N1 126.21(10) . . ?
N2 C1 C13 117.04(9) . . ?
N1 C1 C13 116.19(9) . . ?
N1 C2 C10 120.04(10) . . ?
N1 C2 C3 122.49(10) . . ?
C10 C2 C3 117.31(10) . . ?
C4 C3 C2 104.71(9) . . ?
C4 C3 C11 111.68(9) . . ?
C2 C3 C11 115.54(9) . . ?
C5 C4 C9 119.69(10) . . ?
C5 C4 C3 122.36(10) . . ?
C9 C4 C3 117.93(9) . . ?
C6 C5 C4 120.56(11) . . ?
C5 C6 C7 119.84(11) . . ?
C8 C7 C6 120.31(11) . . ?
C7 C8 C9 120.68(11) . . ?
N2 C9 C8 116.80(9) . . ?
N2 C9 C4 124.21(10) . . ?
C8 C9 C4 118.88(10) . . ?
O1 C11 O2 124.64(11) . . ?
O1 C11 C3 123.15(10) . . ?
O2 C11 C3 112.16(9) . . ?
C14 C13 C1 123.47(10) . . ?
C13 C14 C15 126.61(10) . . ?
C20 C15 C16 118.06(10) . . ?
C20 C15 C14 122.94(10) . . ?
C16 C15 C14 118.99(10) . . ?
C17 C16 C15 121.29(11) . . ?
C18 C17 C16 119.84(11) . . ?
C17 C18 C19 119.60(11) . . ?
C20 C19 C18 120.57(11) . . ?
C19 C20 C15 120.65(11) . . ?

loop_
_geom_bond_atom_site_label_1
_geom_bond_atom_site_label_2
_geom_bond_distance
_geom_bond_site_symmetry_2
_geom_bond_publ_flag
O1 C11 1.2022(14) . ?
O2 C11 1.3302(14) . ?
O2 C12 1.4526(14) . ?
N1 C2 1.2775(14) . ?
N1 C1 1.3980(13) . ?
N2 C1 1.3026(14) . ?
N2 C9 1.4020(14) . ?
C1 C13 1.4625(15) . ?
C2 C10 1.4961(15) . ?
C2 C3 1.5188(16) . ?
C3 C4 1.5115(15) . ?
C3 C11 1.5261(16) . ?
C4 C5 1.3945(16) . ?
C4 C9 1.4056(15) . ?
C5 C6 1.3859(18) . ?
C6 C7 1.3884(18) . ?
C7 C8 1.3789(16) . ?
C8 C9 1.4026(15) . ?
C13 C14 1.3327(16) . ?
C14 C15 1.4674(15) . ?
C15 C20 1.3993(16) . ?
C15 C16 1.3997(16) . ?
C16 C17 1.3872(16) . ?
C17 C18 1.3873(18) . ?
C18 C19 1.3894(18) . ?
C19 C20 1.3844(16) . ?

loop_
_cod_related_entry_id
_cod_related_entry_database
_cod_related_entry_code
1 ChemSpider 9748058
